data_2221577
loop_
_publ_author_name
'Chen, Yu-Xiang'
'Zhao, Zhen-Dong'
'Wang, Yu-Min'
'Bi, Liang-Wu'

_publ_section_title
(<i>E</i>)-(4-Chlorobenzylidene){[(1<i>R</i>,4a<i>S</i>,10a<i>R</i>)-7-isopropyl-1,4a-dimethyl-1,2,3,4,4a,9,10,10a-octahydro-1-phenanthryl]methyl}amine
_journal_coeditor_code AT2759
_journal_issue 5
_journal_name_full 'Acta Crystallographica Section E'
_journal_page_first o1118
_journal_paper_doi 10.1107/S1600536809013245
_journal_volume 65
_journal_year 2009
_chemical_formula_moiety 'C27 H34 Cl N'
_chemical_formula_sum 'C27 H34 Cl N'
_chemical_formula_weight 408.00
_chemical_name_systematic
;
(<i>E</i>)-(4-Chlorobenzylidene){[(1<i>R</i>,4a<i>S</i>,10a<i>R</i>)-7-\
isopropyl-1,4a-dimethyl-1,2,3,4,4a,9,10,10a-octahydro-1-phenanthryl]\
methyl}amine
;
_space_group_IT_number 1
_symmetry_cell_setting triclinic
_symmetry_space_group_name_Hall 'P 1'
_symmetry_space_group_name_H-M 'P 1'
_atom_sites_solution_hydrogens geom
_atom_sites_solution_primary direct
_atom_sites_solution_secondary difmap
_audit_creation_method SHELXL-97
_cell_angle_alpha 77.402(4)
_cell_angle_beta 85.281(4)
_cell_angle_gamma 78.224(4)
_cell_formula_units_Z 2
_cell_length_a 5.9251(13)
_cell_length_b 10.783(2)
_cell_length_c 19.163(4)
_cell_measurement_reflns_used 1191
_cell_measurement_temperature 273(2)
_cell_measurement_theta_max 18.568
_cell_measurement_theta_min 2.442
_cell_volume 1168.8(4)
_computing_cell_refinement 'SAINT (Bruker, 1997)'
_computing_data_collection 'SMART (Bruker, 1997)'
_computing_data_reduction 'SAINT (Bruker, 1997)'
_computing_molecular_graphics 'SHELXTL (Sheldrick, 2008)'
_computing_publication_material 'SHELXTL (Sheldrick, 2008)'
_computing_structure_refinement 'SHELXL97 (Sheldrick, 2008)'
_computing_structure_solution 'SHELXS97 (Sheldrick, 2008)'
_diffrn_ambient_temperature 273(2)
_diffrn_measured_fraction_theta_full 0.994
_diffrn_measured_fraction_theta_max 0.994
_diffrn_measurement_device_type 'Bruker APEX CCD area-detector'
_diffrn_measurement_method '\f and \w'
_diffrn_radiation_monochromator graphite
_diffrn_radiation_source 'fine-focus sealed tube'
_diffrn_radiation_type MoK\a
_diffrn_radiation_wavelength 0.71073
_diffrn_reflns_av_R_equivalents 0.0238
_diffrn_reflns_av_sigmaI/netI 0.0553
_diffrn_reflns_limit_h_max 7
_diffrn_reflns_limit_h_min -6
_diffrn_reflns_limit_k_max 12
_diffrn_reflns_limit_k_min -10
_diffrn_reflns_limit_l_max 22
_diffrn_reflns_limit_l_min -20
_diffrn_reflns_number 6211
_diffrn_reflns_theta_full 25.05
_diffrn_reflns_theta_max 25.05
_diffrn_reflns_theta_min 1.97
_diffrn_standards_number 0
_exptl_absorpt_coefficient_mu 0.176
_exptl_absorpt_correction_T_max 0.9860
_exptl_absorpt_correction_T_min 0.9741
_exptl_absorpt_correction_type multi-scan
_exptl_absorpt_process_details '(SADABS; Sheldrick, 1996)'
_exptl_crystal_colour colourless
_exptl_crystal_density_diffrn 1.159
_exptl_crystal_density_method 'not measured'
_exptl_crystal_description block
_exptl_crystal_F_000 440
_exptl_crystal_size_max 0.15
_exptl_crystal_size_mid 0.12
_exptl_crystal_size_min 0.08
_refine_diff_density_max 0.310
_refine_diff_density_min -0.313
_refine_ls_abs_structure_details 'Flack (1983) 794 Friedel pairs'
_refine_ls_abs_structure_Flack 0.19(12)
_refine_ls_extinction_coef 0.012(4)
_refine_ls_extinction_expression Fc^*^=kFc[1+0.001xFc^2^\l^3^/sin(2\q)]^-1/4^
_refine_ls_extinction_method SHELXL
_refine_ls_goodness_of_fit_ref 1.019
_refine_ls_hydrogen_treatment constr
_refine_ls_matrix_type full
_refine_ls_number_parameters 518
_refine_ls_number_reflns 4891
_refine_ls_number_restraints 1347
_refine_ls_restrained_S_all 1.032
_refine_ls_R_factor_all 0.0935
_refine_ls_R_factor_gt 0.0618
_refine_ls_shift/su_max_lt 0.001
_refine_ls_shift/su_mean <0.001
_refine_ls_structure_factor_coef Fsqd
_refine_ls_weighting_details 'calc w=1/[\s^2^(Fo^2^)+(0.1124P)^2^] where P=(Fo^2^+2Fc^2^)/3'
_refine_ls_weighting_scheme calc
_refine_ls_wR_factor_gt 0.1635
_refine_ls_wR_factor_ref 0.1879
_reflns_number_gt 3236
_reflns_number_total 4891
_reflns_threshold_expression I>2\s(I)
_cod_data_source_file at2759.cif
_cod_data_source_block I
_cod_database_code 2221577
_cod_database_fobs_code 2221577

loop_
_symmetry_equiv_pos_as_xyz
'x, y, z'

loop_
_atom_site_type_symbol
_atom_site_label
_atom_site_fract_x
_atom_site_fract_y
_atom_site_fract_z
_atom_site_U_iso_or_equiv
_atom_site_adp_type
_atom_site_calc_flag
_atom_site_refinement_flags
_atom_site_occupancy
_atom_site_disorder_assembly
_atom_site_disorder_group
Cl Cl1 0.3555(3) 0.97493(17) 0.04545(10) 0.0952(6) Uani d . 1 . .
Cl Cl2 0.7197(5) -0.2151(2) 0.68356(11) 0.1210(9) Uani d . 1 . .
N N1 0.2137(8) 0.6837(4) 0.3893(3) 0.0618(12) Uani d . 1 . .
N N2 0.8562(8) 0.0563(4) 0.3353(3) 0.0641(13) Uani d . 1 . .
C C1 0.2792(10) 0.8976(6) 0.1296(3) 0.0635(14) Uani d U 1 . .
C C2 0.0903(11) 0.8392(6) 0.1394(3) 0.0670(14) Uani d U 1 . .
H H2 0.0042 0.8414 0.1005 0.080 Uiso calc R 1 . .
C C3 0.0289(10) 0.7777(5) 0.2063(3) 0.0615(13) Uani d U 1 . .
H H3 -0.0997 0.7388 0.2123 0.074 Uiso calc R 1 . .
C C4 0.1535(9) 0.7718(5) 0.2660(3) 0.0564(12) Uani d U 1 . .
C C5 0.3454(10) 0.8302(5) 0.2544(3) 0.0613(13) Uani d U 1 . .
H H5 0.4365 0.8252 0.2925 0.074 Uiso calc R 1 . .
C C6 0.4031(11) 0.8957(6) 0.1868(4) 0.0690(14) Uani d U 1 . .
H H6 0.5268 0.9386 0.1805 0.083 Uiso calc R 1 . .
C C7 0.0872(10) 0.7066(5) 0.3372(3) 0.0578(12) Uani d U 1 . .
H H7 -0.0550 0.6809 0.3441 0.069 Uiso calc R 1 . .
C C8 0.1358(9) 0.6147(5) 0.4584(3) 0.0587(13) Uani d U 1 . .
H H8A -0.0224 0.6056 0.4552 0.070 Uiso calc R 1 . .
H H8B 0.1375 0.6660 0.4941 0.070 Uiso calc R 1 . .
C C9 0.2843(9) 0.4798(5) 0.4834(3) 0.0548(12) Uani d U 1 . .
C C10 0.1857(9) 0.4181(5) 0.5573(3) 0.0504(11) Uani d U 1 . .
H H10 0.0220 0.4239 0.5497 0.061 Uiso calc R 1 . .
C C11 0.2793(9) 0.2695(5) 0.5851(3) 0.0534(11) Uani d U 1 . .
C C12 0.2433(10) 0.2005(6) 0.5256(3) 0.0614(12) Uani d U 1 . .
H H12A 0.3102 0.1092 0.5395 0.074 Uiso calc R 1 . .
H H12B 0.0791 0.2079 0.5208 0.074 Uiso calc R 1 . .
C C13 0.3507(10) 0.2556(6) 0.4531(3) 0.0638(13) Uani d U 1 . .
H H13A 0.5168 0.2415 0.4565 0.077 Uiso calc R 1 . .
H H13B 0.3182 0.2105 0.4176 0.077 Uiso calc R 1 . .
C C14 0.2572(10) 0.3985(5) 0.4296(3) 0.0584(12) Uani d U 1 . .
H H14A 0.0946 0.4106 0.4207 0.070 Uiso calc R 1 . .
H H14B 0.3352 0.4304 0.3848 0.070 Uiso calc R 1 . .
C C15 0.5355(9) 0.4965(6) 0.4838(3) 0.0677(15) Uani d U 1 . .
H H15A 0.5721 0.5540 0.4405 0.102 Uiso calc R 1 . .
H H15B 0.6366 0.4138 0.4870 0.102 Uiso calc R 1 . .
H H15C 0.5547 0.5320 0.5242 0.102 Uiso calc R 1 . .
C C16 0.5323(10) 0.2337(7) 0.6044(4) 0.0767(17) Uani d U 1 . .
H H16A 0.5671 0.1446 0.6285 0.115 Uiso calc R 1 . .
H H16B 0.5608 0.2875 0.6353 0.115 Uiso calc R 1 . .
H H16C 0.6282 0.2466 0.5616 0.115 Uiso calc R 1 . .
C C17 0.1851(11) 0.4910(6) 0.6172(3) 0.0666(13) Uani d U 1 . .
H H17A 0.1479 0.5836 0.5988 0.080 Uiso calc R 1 . .
H H17B 0.3358 0.4701 0.6378 0.080 Uiso calc R 1 . .
C C18 0.0017(11) 0.4489(6) 0.6743(3) 0.0716(14) Uani d U 1 . .
H H18A 0.0182 0.4805 0.7169 0.086 Uiso calc R 1 . .
H H18B -0.1503 0.4889 0.6565 0.086 Uiso calc R 1 . .
C C19 0.0174(10) 0.3059(6) 0.6941(3) 0.0651(13) Uani d U 1 . .
C C20 0.1373(9) 0.2239(6) 0.6528(3) 0.0591(12) Uani d U 1 . .
C C21 0.1391(11) 0.0909(6) 0.6766(3) 0.0714(14) Uani d U 1 . .
H H21 0.2206 0.0325 0.6500 0.086 Uiso calc R 1 . .
C C22 0.0201(12) 0.0457(7) 0.7397(4) 0.0825(16) Uani d U 1 . .
H H22 0.0287 -0.0430 0.7556 0.099 Uiso calc R 1 . .
C C23 -0.1107(12) 0.1300(8) 0.7793(4) 0.0816(15) Uani d U 1 . .
C C24 -0.1036(12) 0.2553(7) 0.7569(3) 0.0808(15) Uani d U 1 . .
H H24 -0.1833 0.3128 0.7843 0.097 Uiso calc R 1 . .
C C25 -0.2448(14) 0.0768(9) 0.8472(4) 0.103(2) Uani d U 1 . .
H H25 -0.2794 0.1562 0.8663 0.124 Uiso calc R 1 . .
C C26 -0.4642(19) 0.0709(14) 0.8369(6) 0.159(4) Uani d U 1 . .
H H26A -0.4804 -0.0180 0.8457 0.239 Uiso calc R 1 . .
H H26B -0.5021 0.1117 0.7884 0.239 Uiso calc R 1 . .
H H26C -0.5664 0.1148 0.8691 0.239 Uiso calc R 1 . .
C C27 -0.1150(18) 0.0008(11) 0.9025(4) 0.138 Uani d U 1 . .
H H27A -0.0715 -0.0859 0.8946 0.207 Uiso calc R 1 . .
H H27B -0.2038 0.0004 0.9467 0.207 Uiso calc R 1 . .
H H27C 0.0212 0.0349 0.9048 0.207 Uiso calc R 1 . .
C C28 0.7244(12) -0.1573(6) 0.5922(4) 0.0716(15) Uani d U 1 . .
C C29 0.8802(12) -0.0856(6) 0.5604(4) 0.0777(15) Uani d U 1 . .
H H29 0.9899 -0.0697 0.5876 0.093 Uiso calc R 1 . .
C C30 0.8785(11) -0.0359(6) 0.4880(3) 0.0708(15) Uani d U 1 . .
H H30 0.9863 0.0139 0.4668 0.085 Uiso calc R 1 . .
C C31 0.7175(11) -0.0593(6) 0.4465(3) 0.0634(13) Uani d U 1 . .
C C32 0.5608(12) -0.1338(6) 0.4801(4) 0.0719(14) Uani d U 1 . .
H H32 0.4513 -0.1510 0.4533 0.086 Uiso calc R 1 . .
C C33 0.5641(13) -0.1832(6) 0.5528(4) 0.0799(16) Uani d U 1 . .
H H33 0.4582 -0.2337 0.5749 0.096 Uiso calc R 1 . .
C C34 0.7038(11) -0.0028(5) 0.3698(3) 0.0625(12) Uani d U 1 . .
H H34 0.5793 -0.0104 0.3456 0.075 Uiso calc R 1 . .
C C35 0.8203(10) 0.1093(5) 0.2595(3) 0.0603(13) Uani d U 1 . .
H H35A 0.6616 0.1113 0.2496 0.072 Uiso calc R 1 . .
H H35B 0.9192 0.0530 0.2317 0.072 Uiso calc R 1 . .
C C36 0.8725(9) 0.2479(5) 0.2359(3) 0.0526(11) Uani d U 1 . .
C C37 0.7780(9) 0.3039(5) 0.1601(3) 0.0538(11) Uani d U 1 . .
H H37 0.6178 0.2914 0.1652 0.065 Uiso calc R 1 . .
C C38 0.7591(9) 0.4506(5) 0.1303(3) 0.0527(11) Uani d U 1 . .
C C39 0.6276(10) 0.5216(5) 0.1872(3) 0.0548(12) Uani d U 1 . .
H H39A 0.6286 0.6134 0.1719 0.066 Uiso calc R 1 . .
H H39B 0.4682 0.5108 0.1906 0.066 Uiso calc R 1 . .
C C40 0.7289(10) 0.4734(5) 0.2607(3) 0.0585(13) Uani d U 1 . .
H H40A 0.8839 0.4909 0.2584 0.070 Uiso calc R 1 . .
H H40B 0.6365 0.5204 0.2943 0.070 Uiso calc R 1 . .
C C41 0.7370(9) 0.3309(5) 0.2873(3) 0.0522(11) Uani d U 1 . .
H H41A 0.5805 0.3151 0.2942 0.063 Uiso calc R 1 . .
H H41B 0.8078 0.3041 0.3335 0.063 Uiso calc R 1 . .
C C42 1.1337(9) 0.2383(6) 0.2398(3) 0.0732(17) Uani d U 1 . .
H H42A 1.2125 0.2028 0.2007 0.110 Uiso calc R 1 . .
H H42B 1.1859 0.1832 0.2843 0.110 Uiso calc R 1 . .
H H42C 1.1659 0.3231 0.2370 0.110 Uiso calc R 1 . .
C C43 0.9946(10) 0.4930(7) 0.1118(3) 0.0677(15) Uani d U 1 . .
H H43A 0.9708 0.5807 0.0852 0.102 Uiso calc R 1 . .
H H43B 1.0892 0.4374 0.0835 0.102 Uiso calc R 1 . .
H H43C 1.0700 0.4873 0.1551 0.102 Uiso calc R 1 . .
C C44 0.6259(9) 0.4867(5) 0.0612(3) 0.0558(11) Uani d U 1 . .
C C45 0.6104(11) 0.3978(6) 0.0217(3) 0.0655(12) Uani d U 1 . .
C C46 0.7238(13) 0.2559(7) 0.0427(3) 0.0797(15) Uani d U 1 . .
H H46A 0.6046 0.2047 0.0572 0.096 Uiso calc R 1 . .
H H46B 0.8074 0.2287 0.0013 0.096 Uiso calc R 1 . .
C C47 0.8876(12) 0.2288(6) 0.1026(3) 0.0698(14) Uani d U 1 . .
H H47A 1.0318 0.2552 0.0844 0.084 Uiso calc R 1 . .
H H47B 0.9200 0.1368 0.1232 0.084 Uiso calc R 1 . .
C C48 0.5188(11) 0.6147(6) 0.0351(3) 0.0697(13) Uani d U 1 . .
H H48 0.5286 0.6772 0.0608 0.084 Uiso calc R 1 . .
C C49 0.3999(12) 0.6518(8) -0.0268(3) 0.0820(16) Uani d U 1 . .
H H49 0.3353 0.7386 -0.0430 0.098 Uiso calc R 1 . .
C C50 0.3752(12) 0.5605(8) -0.0655(4) 0.0812(15) Uani d U 1 . .
C C51 0.4841(11) 0.4363(7) -0.0415(3) 0.0777(15) Uani d U 1 . .
H H51 0.4752 0.3743 -0.0676 0.093 Uiso calc R 1 . .
C C52 0.2384(14) 0.6007(9) -0.1327(4) 0.0992(19) Uani d U 1 . .
H H52 0.1981 0.6947 -0.1369 0.119 Uiso calc R 1 . .
C C53 0.3623(18) 0.5923(12) -0.1967(4) 0.146(3) Uani d U 1 . .
H H53A 0.2625 0.6299 -0.2359 0.219 Uiso calc R 1 . .
H H53B 0.4229 0.5031 -0.1977 0.219 Uiso calc R 1 . .
H H53C 0.4872 0.6382 -0.2008 0.219 Uiso calc R 1 . .
C C54 0.0157(17) 0.5672(13) -0.1229(5) 0.143(3) Uani d U 1 . .
H H54A 0.0318 0.4748 -0.1098 0.215 Uiso calc R 1 . .
H H54B -0.0647 0.5988 -0.1667 0.215 Uiso calc R 1 . .
H H54C -0.0699 0.6055 -0.0856 0.215 Uiso calc R 1 . .

loop_
_atom_site_aniso_label
_atom_site_aniso_U_11
_atom_site_aniso_U_22
_atom_site_aniso_U_33
_atom_site_aniso_U_12
_atom_site_aniso_U_13
_atom_site_aniso_U_23
Cl1 0.1210(15) 0.0791(12) 0.0781(11) -0.0183(11) 0.0226(10) -0.0107(9)
Cl2 0.186(2) 0.0886(14) 0.0764(12) -0.0194(15) 0.0093(13) -0.0028(11)
N1 0.057(3) 0.054(3) 0.073(3) -0.010(2) 0.001(3) -0.012(2)
N2 0.065(3) 0.049(3) 0.072(3) 0.000(2) -0.005(3) -0.006(2)
C1 0.067(3) 0.051(3) 0.071(3) -0.005(2) 0.004(3) -0.015(2)
C2 0.067(3) 0.056(3) 0.077(3) -0.007(2) -0.011(3) -0.016(3)
C3 0.061(3) 0.050(3) 0.075(3) -0.010(2) -0.008(2) -0.016(2)
C4 0.055(3) 0.042(2) 0.072(3) -0.006(2) -0.003(2) -0.016(2)
C5 0.056(3) 0.053(3) 0.074(3) -0.005(2) -0.009(2) -0.014(2)
C6 0.062(3) 0.059(3) 0.086(3) -0.015(2) -0.002(3) -0.014(3)
C7 0.048(2) 0.049(2) 0.074(3) -0.005(2) -0.006(2) -0.011(2)
C8 0.054(3) 0.049(3) 0.071(3) -0.007(2) -0.001(2) -0.012(2)
C9 0.041(2) 0.057(2) 0.065(3) -0.005(2) -0.002(2) -0.013(2)
C10 0.045(2) 0.050(2) 0.059(2) -0.0099(19) -0.002(2) -0.016(2)
C11 0.045(2) 0.055(2) 0.057(2) -0.0049(19) -0.002(2) -0.009(2)
C12 0.059(3) 0.058(3) 0.065(3) -0.004(2) 0.000(2) -0.016(2)
C13 0.062(3) 0.058(3) 0.068(3) -0.001(2) 0.002(2) -0.018(2)
C14 0.050(2) 0.058(3) 0.063(3) -0.003(2) 0.007(2) -0.015(2)
C15 0.045(3) 0.073(3) 0.084(3) -0.017(3) -0.005(3) -0.007(3)
C16 0.056(3) 0.079(4) 0.084(4) -0.003(3) -0.008(3) -0.001(3)
C17 0.071(3) 0.064(3) 0.068(3) -0.012(2) -0.006(2) -0.019(2)
C18 0.074(3) 0.075(3) 0.064(3) -0.008(2) 0.005(2) -0.020(2)
C19 0.062(3) 0.069(3) 0.062(2) -0.010(2) -0.001(2) -0.013(2)
C20 0.054(2) 0.061(2) 0.061(2) -0.011(2) -0.006(2) -0.009(2)
C21 0.069(3) 0.073(3) 0.068(3) -0.006(2) -0.005(2) -0.010(2)
C22 0.079(3) 0.084(3) 0.076(3) -0.019(3) 0.000(3) 0.004(3)
C23 0.070(3) 0.096(3) 0.068(3) -0.009(3) 0.003(3) -0.003(3)
C24 0.075(3) 0.094(3) 0.067(3) -0.011(3) 0.002(3) -0.012(3)
C25 0.079(4) 0.128(4) 0.086(4) -0.014(4) 0.003(3) 0.006(4)
C26 0.122(6) 0.211(8) 0.125(6) -0.046(6) 0.007(5) 0.017(6)
C27 0.124 0.165 0.086 -0.002 0.026 0.019
C28 0.084(3) 0.049(3) 0.078(3) -0.008(3) -0.001(3) -0.011(3)
C29 0.086(3) 0.066(3) 0.083(3) -0.017(3) -0.010(3) -0.014(3)
C30 0.075(3) 0.061(3) 0.078(3) -0.020(3) -0.004(3) -0.011(3)
C31 0.068(3) 0.051(2) 0.072(3) -0.015(2) 0.001(2) -0.015(2)
C32 0.075(3) 0.060(3) 0.082(3) -0.019(3) -0.001(3) -0.013(3)
C33 0.085(3) 0.062(3) 0.088(3) -0.013(3) 0.011(3) -0.011(3)
C34 0.063(2) 0.051(2) 0.074(3) -0.007(2) -0.003(2) -0.016(2)
C35 0.060(3) 0.053(3) 0.064(3) 0.000(2) -0.005(2) -0.012(2)
C36 0.046(2) 0.051(2) 0.060(2) -0.005(2) -0.001(2) -0.015(2)
C37 0.050(2) 0.055(2) 0.058(2) -0.0077(19) 0.000(2) -0.019(2)
C38 0.048(2) 0.056(2) 0.056(2) -0.012(2) 0.003(2) -0.015(2)
C39 0.055(2) 0.051(2) 0.059(2) -0.007(2) 0.002(2) -0.019(2)
C40 0.059(3) 0.060(3) 0.061(3) -0.009(2) 0.003(2) -0.024(2)
C41 0.051(2) 0.052(2) 0.056(2) -0.014(2) 0.000(2) -0.014(2)
C42 0.045(3) 0.082(4) 0.082(4) -0.001(3) -0.001(3) -0.005(3)
C43 0.057(3) 0.078(3) 0.065(3) -0.018(3) 0.001(3) -0.006(3)
C44 0.052(2) 0.061(2) 0.055(2) -0.013(2) -0.001(2) -0.013(2)
C45 0.068(3) 0.069(3) 0.058(2) -0.010(2) -0.002(2) -0.016(2)
C46 0.092(3) 0.077(3) 0.069(3) -0.005(3) -0.007(3) -0.021(2)
C47 0.075(3) 0.062(3) 0.068(3) 0.005(2) -0.002(2) -0.022(2)
C48 0.068(3) 0.074(3) 0.063(2) -0.006(2) -0.002(2) -0.013(2)
C49 0.074(3) 0.089(3) 0.070(3) 0.002(3) -0.004(3) -0.005(3)
C50 0.070(3) 0.102(3) 0.065(3) -0.009(3) -0.009(3) -0.009(3)
C51 0.080(3) 0.095(3) 0.061(3) -0.021(3) -0.007(3) -0.018(3)
C52 0.089(4) 0.128(4) 0.073(3) -0.007(3) -0.011(3) -0.015(3)
C53 0.131(6) 0.207(8) 0.081(5) -0.020(6) -0.009(5) 0.003(6)
C54 0.108(6) 0.211(8) 0.098(5) -0.015(6) -0.018(5) -0.013(6)

loop_
_atom_type_symbol
_atom_type_description
_atom_type_scat_dispersion_real
_atom_type_scat_dispersion_imag
_atom_type_scat_source
C C 0.0033 0.0016 'International Tables Vol C Tables 4.2.6.8 and 6.1.1.4'
H H 0.0000 0.0000 'International Tables Vol C Tables 4.2.6.8 and 6.1.1.4'
N N 0.0061 0.0033 'International Tables Vol C Tables 4.2.6.8 and 6.1.1.4'
Cl Cl 0.1484 0.1585 'International Tables Vol C Tables 4.2.6.8 and 6.1.1.4'

loop_
_geom_angle_atom_site_label_1
_geom_angle_atom_site_label_2
_geom_angle_atom_site_label_3
_geom_angle_site_symmetry_1
_geom_angle_site_symmetry_3
_geom_angle
_geom_angle_publ_flag
C7 N1 C8 . . 118.9(5) ?
C34 N2 C35 . . 116.7(5) ?
C6 C1 C2 . . 119.9(6) ?
C6 C1 Cl1 . . 120.2(5) ?
C2 C1 Cl1 . . 119.8(5) ?
C3 C2 C1 . . 119.9(6) ?
C3 C2 H2 . . 120.0 ?
C1 C2 H2 . . 120.0 ?
C2 C3 C4 . . 121.9(5) ?
C2 C3 H3 . . 119.1 ?
C4 C3 H3 . . 119.1 ?
C5 C4 C3 . . 117.0(5) ?
C5 C4 C7 . . 121.4(5) ?
C3 C4 C7 . . 121.7(5) ?
C6 C5 C4 . . 121.0(6) ?
C6 C5 H5 . . 119.5 ?
C4 C5 H5 . . 119.5 ?
C1 C6 C5 . . 120.2(6) ?
C1 C6 H6 . . 119.9 ?
C5 C6 H6 . . 119.9 ?
N1 C7 C4 . . 122.6(5) ?
N1 C7 H7 . . 118.7 ?
C4 C7 H7 . . 118.7 ?
N1 C8 C9 . . 113.4(4) ?
N1 C8 H8A . . 108.9 ?
C9 C8 H8A . . 108.9 ?
N1 C8 H8B . . 108.9 ?
C9 C8 H8B . . 108.9 ?
H8A C8 H8B . . 107.7 ?
C14 C9 C15 . . 111.1(5) ?
C14 C9 C8 . . 107.0(4) ?
C15 C9 C8 . . 107.7(5) ?
C14 C9 C10 . . 108.4(4) ?
C15 C9 C10 . . 114.2(4) ?
C8 C9 C10 . . 108.2(4) ?
C17 C10 C9 . . 115.9(4) ?
C17 C10 C11 . . 109.9(4) ?
C9 C10 C11 . . 116.3(4) ?
C17 C10 H10 . . 104.4 ?
C9 C10 H10 . . 104.4 ?
C11 C10 H10 . . 104.4 ?
C16 C11 C20 . . 107.2(4) ?
C16 C11 C12 . . 109.3(5) ?
C20 C11 C12 . . 110.2(4) ?
C16 C11 C10 . . 115.2(5) ?
C20 C11 C10 . . 108.0(4) ?
C12 C11 C10 . . 106.9(4) ?
C13 C12 C11 . . 113.1(5) ?
C13 C12 H12A . . 109.0 ?
C11 C12 H12A . . 109.0 ?
C13 C12 H12B . . 109.0 ?
C11 C12 H12B . . 109.0 ?
H12A C12 H12B . . 107.8 ?
C14 C13 C12 . . 111.3(5) ?
C14 C13 H13A . . 109.4 ?
C12 C13 H13A . . 109.4 ?
C14 C13 H13B . . 109.4 ?
C12 C13 H13B . . 109.4 ?
H13A C13 H13B . . 108.0 ?
C13 C14 C9 . . 114.5(5) ?
C13 C14 H14A . . 108.6 ?
C9 C14 H14A . . 108.6 ?
C13 C14 H14B . . 108.6 ?
C9 C14 H14B . . 108.6 ?
H14A C14 H14B . . 107.6 ?
C9 C15 H15A . . 109.5 ?
C9 C15 H15B . . 109.5 ?
H15A C15 H15B . . 109.5 ?
C9 C15 H15C . . 109.5 ?
H15A C15 H15C . . 109.5 ?
H15B C15 H15C . . 109.5 ?
C11 C16 H16A . . 109.5 ?
C11 C16 H16B . . 109.5 ?
H16A C16 H16B . . 109.5 ?
C11 C16 H16C . . 109.5 ?
H16A C16 H16C . . 109.5 ?
H16B C16 H16C . . 109.5 ?
C10 C17 C18 . . 107.3(5) ?
C10 C17 H17A . . 110.3 ?
C18 C17 H17A . . 110.3 ?
C10 C17 H17B . . 110.3 ?
C18 C17 H17B . . 110.3 ?
H17A C17 H17B . . 108.5 ?
C19 C18 C17 . . 113.5(5) ?
C19 C18 H18A . . 108.9 ?
C17 C18 H18A . . 108.9 ?
C19 C18 H18B . . 108.9 ?
C17 C18 H18B . . 108.9 ?
H18A C18 H18B . . 107.7 ?
C20 C19 C24 . . 119.5(6) ?
C20 C19 C18 . . 122.6(5) ?
C24 C19 C18 . . 117.9(6) ?
C19 C20 C21 . . 117.6(5) ?
C19 C20 C11 . . 123.1(5) ?
C21 C20 C11 . . 119.2(5) ?
C22 C21 C20 . . 120.7(6) ?
C22 C21 H21 . . 119.7 ?
C20 C21 H21 . . 119.7 ?
C23 C22 C21 . . 121.4(7) ?
C23 C22 H22 . . 119.3 ?
C21 C22 H22 . . 119.3 ?
C24 C23 C22 . . 116.8(6) ?
C24 C23 C25 . . 123.3(8) ?
C22 C23 C25 . . 119.8(7) ?
C23 C24 C19 . . 124.0(7) ?
C23 C24 H24 . . 118.0 ?
C19 C24 H24 . . 118.0 ?
C26 C25 C27 . . 124.8(8) ?
C26 C25 C23 . . 114.4(7) ?
C27 C25 C23 . . 116.2(7) ?
C26 C25 H25 . . 97.1 ?
C27 C25 H25 . . 97.1 ?
C23 C25 H25 . . 97.1 ?
C25 C26 H26A . . 109.5 ?
C25 C26 H26B . . 109.5 ?
H26A C26 H26B . . 109.5 ?
C25 C26 H26C . . 109.5 ?
H26A C26 H26C . . 109.5 ?
H26B C26 H26C . . 109.5 ?
C25 C27 H27A . . 109.5 ?
C25 C27 H27B . . 109.5 ?
H27A C27 H27B . . 109.5 ?
C25 C27 H27C . . 109.5 ?
H27A C27 H27C . . 109.5 ?
H27B C27 H27C . . 109.5 ?
C29 C28 C33 . . 120.5(6) ?
C29 C28 Cl2 . . 120.6(6) ?
C33 C28 Cl2 . . 118.8(5) ?
C28 C29 C30 . . 120.5(7) ?
C28 C29 H29 . . 119.7 ?
C30 C29 H29 . . 119.7 ?
C29 C30 C31 . . 120.6(6) ?
C29 C30 H30 . . 119.7 ?
C31 C30 H30 . . 119.7 ?
C32 C31 C30 . . 117.9(6) ?
C32 C31 C34 . . 120.0(6) ?
C30 C31 C34 . . 122.0(5) ?
C33 C32 C31 . . 121.0(7) ?
C33 C32 H32 . . 119.5 ?
C31 C32 H32 . . 119.5 ?
C28 C33 C32 . . 119.4(6) ?
C28 C33 H33 . . 120.3 ?
C32 C33 H33 . . 120.3 ?
N2 C34 C31 . . 122.2(6) ?
N2 C34 H34 . . 118.9 ?
C31 C34 H34 . . 118.9 ?
N2 C35 C36 . . 112.4(5) ?
N2 C35 H35A . . 109.1 ?
C36 C35 H35A . . 109.1 ?
N2 C35 H35B . . 109.1 ?
C36 C35 H35B . . 109.1 ?
H35A C35 H35B . . 107.9 ?
C42 C36 C41 . . 110.9(5) ?
C42 C36 C37 . . 114.4(4) ?
C41 C36 C37 . . 108.2(4) ?
C42 C36 C35 . . 108.0(5) ?
C41 C36 C35 . . 108.1(4) ?
C37 C36 C35 . . 107.1(4) ?
C47 C37 C38 . . 109.7(4) ?
C47 C37 C36 . . 115.0(4) ?
C38 C37 C36 . . 117.8(4) ?
C47 C37 H37 . . 104.2 ?
C38 C37 H37 . . 104.2 ?
C36 C37 H37 . . 104.2 ?
C44 C38 C39 . . 110.6(4) ?
C44 C38 C37 . . 108.2(4) ?
C39 C38 C37 . . 107.5(4) ?
C44 C38 C43 . . 107.4(4) ?
C39 C38 C43 . . 109.2(5) ?
C37 C38 C43 . . 113.9(5) ?
C40 C39 C38 . . 113.3(4) ?
C40 C39 H39A . . 108.9 ?
C38 C39 H39A . . 108.9 ?
C40 C39 H39B . . 108.9 ?
C38 C39 H39B . . 108.9 ?
H39A C39 H39B . . 107.7 ?
C41 C40 C39 . . 111.9(5) ?
C41 C40 H40A . . 109.2 ?
C39 C40 H40A . . 109.2 ?
C41 C40 H40B . . 109.2 ?
C39 C40 H40B . . 109.2 ?
H40A C40 H40B . . 107.9 ?
C40 C41 C36 . . 113.1(4) ?
C40 C41 H41A . . 109.0 ?
C36 C41 H41A . . 108.9 ?
C40 C41 H41B . . 108.9 ?
C36 C41 H41B . . 109.0 ?
H41A C41 H41B . . 107.8 ?
C36 C42 H42A . . 109.5 ?
C36 C42 H42B . . 109.5 ?
H42A C42 H42B . . 109.5 ?
C36 C42 H42C . . 109.5 ?
H42A C42 H42C . . 109.5 ?
H42B C42 H42C . . 109.5 ?
C38 C43 H43A . . 109.5 ?
C38 C43 H43B . . 109.5 ?
H43A C43 H43B . . 109.5 ?
C38 C43 H43C . . 109.5 ?
H43A C43 H43C . . 109.5 ?
H43B C43 H43C . . 109.5 ?
C45 C44 C48 . . 117.1(5) ?
C45 C44 C38 . . 122.4(5) ?
C48 C44 C38 . . 120.5(5) ?
C44 C45 C51 . . 120.0(6) ?
C44 C45 C46 . . 122.7(5) ?
C51 C45 C46 . . 117.3(6) ?
C47 C46 C45 . . 113.3(6) ?
C47 C46 H46A . . 108.9 ?
C45 C46 H46A . . 108.9 ?
C47 C46 H46B . . 108.9 ?
C45 C46 H46B . . 108.9 ?
H46A C46 H46B . . 107.7 ?
C46 C47 C37 . . 109.1(5) ?
C46 C47 H47A . . 109.9 ?
C37 C47 H47A . . 109.9 ?
C46 C47 H47B . . 109.9 ?
C37 C47 H47B . . 109.9 ?
H47A C47 H47B . . 108.3 ?
C49 C48 C44 . . 122.6(7) ?
C49 C48 H48 . . 118.7 ?
C44 C48 H48 . . 118.7 ?
C48 C49 C50 . . 120.4(7) ?
C48 C49 H49 . . 119.8 ?
C50 C49 H49 . . 119.8 ?
C51 C50 C49 . . 117.3(6) ?
C51 C50 C52 . . 122.2(7) ?
C49 C50 C52 . . 120.5(7) ?
C50 C51 C45 . . 122.4(7) ?
C50 C51 H51 . . 118.8 ?
C45 C51 H51 . . 118.8 ?
C53 C52 C54 . . 119.0(9) ?
C53 C52 C50 . . 116.6(7) ?
C54 C52 C50 . . 113.6(7) ?
C53 C52 H52 . . 101.1 ?
C54 C52 H52 . . 101.1 ?
C50 C52 H52 . . 101.1 ?
C52 C53 H53A . . 109.5 ?
C52 C53 H53B . . 109.5 ?
H53A C53 H53B . . 109.5 ?
C52 C53 H53C . . 109.5 ?
H53A C53 H53C . . 109.5 ?
H53B C53 H53C . . 109.5 ?
C52 C54 H54A . . 109.5 ?
C52 C54 H54B . . 109.5 ?
H54A C54 H54B . . 109.5 ?
C52 C54 H54C . . 109.5 ?
H54A C54 H54C . . 109.5 ?
H54B C54 H54C . . 109.5 ?

loop_
_geom_bond_atom_site_label_1
_geom_bond_atom_site_label_2
_geom_bond_site_symmetry_2
_geom_bond_distance
_geom_bond_publ_flag
Cl1 C1 . 1.717(6) ?
Cl2 C28 . 1.726(7) ?
N1 C7 . 1.250(7) ?
N1 C8 . 1.460(7) ?
N2 C34 . 1.269(7) ?
N2 C35 . 1.455(7) ?
C1 C6 . 1.364(8) ?
C1 C2 . 1.373(8) ?
C2 C3 . 1.367(8) ?
C2 H2 . 0.9300 ?
C3 C4 . 1.394(8) ?
C3 H3 . 0.9300 ?
C4 C5 . 1.389(8) ?
C4 C7 . 1.454(7) ?
C5 C6 . 1.385(8) ?
C5 H5 . 0.9300 ?
C6 H6 . 0.9300 ?
C7 H7 . 0.9300 ?
C8 C9 . 1.538(8) ?
C8 H8A . 0.9700 ?
C8 H8B . 0.9700 ?
C9 C14 . 1.528(8) ?
C9 C15 . 1.536(7) ?
C9 C10 . 1.550(7) ?
C10 C17 . 1.526(8) ?
C10 C11 . 1.572(7) ?
C10 H10 . 0.9800 ?
C11 C16 . 1.525(8) ?
C11 C20 . 1.532(8) ?
C11 C12 . 1.541(8) ?
C12 C13 . 1.528(8) ?
C12 H12A . 0.9700 ?
C12 H12B . 0.9700 ?
C13 C14 . 1.508(8) ?
C13 H13A . 0.9700 ?
C13 H13B . 0.9700 ?
C14 H14A . 0.9700 ?
C14 H14B . 0.9700 ?
C15 H15A . 0.9600 ?
C15 H15B . 0.9600 ?
C15 H15C . 0.9600 ?
C16 H16A . 0.9600 ?
C16 H16B . 0.9600 ?
C16 H16C . 0.9600 ?
C17 C18 . 1.540(9) ?
C17 H17A . 0.9700 ?
C17 H17B . 0.9700 ?
C18 C19 . 1.490(9) ?
C18 H18A . 0.9700 ?
C18 H18B . 0.9700 ?
C19 C20 . 1.368(9) ?
C19 C24 . 1.411(8) ?
C20 C21 . 1.405(8) ?
C21 C22 . 1.392(8) ?
C21 H21 . 0.9300 ?
C22 C23 . 1.385(10) ?
C22 H22 . 0.9300 ?
C23 C24 . 1.334(10) ?
C23 C25 . 1.532(10) ?
C24 H24 . 0.9300 ?
C25 C26 . 1.347(12) ?
C25 C27 . 1.372(11) ?
C25 H25 . 0.9800 ?
C26 H26A . 0.9600 ?
C26 H26B . 0.9600 ?
C26 H26C . 0.9600 ?
C27 H27A . 0.9600 ?
C27 H27B . 0.9600 ?
C27 H27C . 0.9600 ?
C28 C29 . 1.347(9) ?
C28 C33 . 1.366(10) ?
C29 C30 . 1.373(9) ?
C29 H29 . 0.9300 ?
C30 C31 . 1.385(9) ?
C30 H30 . 0.9300 ?
C31 C32 . 1.380(8) ?
C31 C34 . 1.465(8) ?
C32 C33 . 1.380(9) ?
C32 H32 . 0.9300 ?
C33 H33 . 0.9300 ?
C34 H34 . 0.9300 ?
C35 C36 . 1.551(8) ?
C35 H35A . 0.9700 ?
C35 H35B . 0.9700 ?
C36 C42 . 1.537(8) ?
C36 C41 . 1.543(8) ?
C36 C37 . 1.549(7) ?
C37 C47 . 1.531(8) ?
C37 C38 . 1.545(7) ?
C37 H37 . 0.9800 ?
C38 C44 . 1.532(7) ?
C38 C39 . 1.536(7) ?
C38 C43 . 1.546(7) ?
C39 C40 . 1.520(7) ?
C39 H39A . 0.9700 ?
C39 H39B . 0.9700 ?
C40 C41 . 1.502(8) ?
C40 H40A . 0.9700 ?
C40 H40B . 0.9700 ?
C41 H41A . 0.9700 ?
C41 H41B . 0.9700 ?
C42 H42A . 0.9600 ?
C42 H42B . 0.9600 ?
C42 H42C . 0.9600 ?
C43 H43A . 0.9600 ?
C43 H43B . 0.9600 ?
C43 H43C . 0.9600 ?
C44 C45 . 1.366(9) ?
C44 C48 . 1.396(8) ?
C45 C51 . 1.416(8) ?
C45 C46 . 1.520(9) ?
C46 C47 . 1.505(9) ?
C46 H46A . 0.9700 ?
C46 H46B . 0.9700 ?
C47 H47A . 0.9700 ?
C47 H47B . 0.9700 ?
C48 C49 . 1.371(9) ?
C48 H48 . 0.9300 ?
C49 C50 . 1.391(10) ?
C49 H49 . 0.9300 ?
C50 C51 . 1.360(10) ?
C50 C52 . 1.512(10) ?
C51 H51 . 0.9300 ?
C52 C53 . 1.388(11) ?
C52 C54 . 1.425(12) ?
C52 H52 . 0.9800 ?
C53 H53A . 0.9600 ?
C53 H53B . 0.9600 ?
C53 H53C . 0.9600 ?
C54 H54A . 0.9600 ?
C54 H54B . 0.9600 ?
C54 H54C . 0.9600 ?
